data_4114832
loop_
_publ_author_name
'Masayasu Taki'
'Shinichi Teramae'
'Shigenori Nagatomo'
'Yoshimitsu Tachi'
'Teizo Kitagawa'
'Shinobu Itoh'
'Shunichi Fukuzumi'

_publ_section_title
;
 Fine-Tuning of Copper(I)-Dioxygen Reactivity by 2-(2-Pyridyl)ethylamine
 Bidentate Ligands
;
_journal_name_full 'Journal of the American Chemical Society'
_journal_page_first 6367
_journal_page_last 6377
_journal_paper_doi 10.1021/ja026047x
_journal_volume 124
_journal_year 2002
_chemical_formula_moiety 'C27 H29 Cu F6 N2 P2 '
_chemical_formula_sum 'C27 H29 Cu F6 N2 P2'
_chemical_formula_weight 621.02
_space_group_IT_number 33
_symmetry_cell_setting orthorhombic
_symmetry_Int_Tables_number 33
_symmetry_space_group_name_Hall 'P 2c -2n'
_symmetry_space_group_name_H-M 'P n a 21'
_cell_angle_alpha 90
_cell_angle_beta 90
_cell_angle_gamma 90
_cell_formula_units_Z 4
_cell_length_a 22.512(2)
_cell_length_b 8.2258(7)
_cell_length_c 14.925(1)
_cell_measurement_reflns_used 13964
_cell_measurement_temperature 223.1
_cell_measurement_theta_max 20.8
_cell_measurement_theta_min 1.4
_cell_volume 2763.8(4)
_computing_cell_refinement PROCESS-AUTO
_computing_data_collection PROCESS-AUTO
_computing_data_reduction CrystalStructure
_computing_molecular_graphics ORTEP3
_computing_publication_material 'CrystalStructure Ver. 2.00'
_computing_structure_refinement CRYSTALS
_computing_structure_solution SIR92
_diffrn_detector_area_resol_mean 10.00
_diffrn_measured_fraction_theta_full 0.9986
_diffrn_measured_fraction_theta_max 0.9986
_diffrn_measurement_device_type 'Rigaku RAXIS-RAPID'
_diffrn_measurement_method \w
_diffrn_radiation_type 'Mo K\a'
_diffrn_radiation_wavelength 0.7107
_diffrn_reflns_av_R_equivalents 0.061
_diffrn_reflns_limit_h_max 29
_diffrn_reflns_limit_h_min -29
_diffrn_reflns_limit_k_max 10
_diffrn_reflns_limit_k_min -10
_diffrn_reflns_limit_l_max 18
_diffrn_reflns_limit_l_min -19
_diffrn_reflns_number 22498
_diffrn_reflns_theta_full 27.48
_diffrn_reflns_theta_max 27.48
_exptl_absorpt_coefficient_mu 0.966
_exptl_absorpt_correction_T_max 0.908
_exptl_absorpt_correction_T_min 0.868
_exptl_absorpt_correction_type integration
_exptl_absorpt_process_details
;
    Higashi, T. (1999). Program for Absorption Correction.
    Rigaku Corporation, Tokyo, Japan.
;
_exptl_crystal_colour colorless
_exptl_crystal_density_diffrn 1.492
_exptl_crystal_description platelet
_exptl_crystal_size_max 0.20
_exptl_crystal_size_mid 0.20
_exptl_crystal_size_min 0.10
_refine_diff_density_max 0.63
_refine_diff_density_min -0.71
_refine_ls_extinction_coef 170.6(7)
_refine_ls_extinction_method 'Larson (1970) Crystallographic Computing eq. 22'
_refine_ls_goodness_of_fit_ref 0.847
_refine_ls_hydrogen_treatment refall
_refine_ls_number_parameters 344
_refine_ls_number_reflns 2256
_refine_ls_R_factor_gt 0.0430
_refine_ls_shift/su_max 0.0030
_refine_ls_structure_factor_coef F
_refine_ls_weighting_details 'w = 1/[0.000Fo^2^ + 1.000\s^2^(Fo)]'
_refine_ls_weighting_scheme calc
_refine_ls_wR_factor_ref 0.0340
_reflns_number_gt 1406
_reflns_number_total 3053
_reflns_threshold_expression F^2^>2.0\s(F^2^)
_cod_data_source_file ja026047x_s2_2.cif
_cod_data_source_block '_[Cu(I)(HPy1Me,Me)(PPh3)]PF6_________'
_cod_original_cell_volume 2763.7(4)
_cod_original_sg_symbol_H-M 'P n a 21 '
_cod_original_formula_sum 'C27 H29 Cu F6 N2 P2 '
_cod_database_code 4114832

loop_
_symmetry_equiv_pos_as_xyz
x,y,z
-x+1/2,y+1/2,z+1/2
x+1/2,-y+1/2,z
-x,-y,z+1/2

loop_
_atom_site_label
_atom_site_type_symbol
_atom_site_fract_x
_atom_site_fract_y
_atom_site_fract_z
_atom_site_U_iso_or_equiv
_atom_site_adp_type
_atom_site_occupancy
_atom_site_symmetry_multiplicity
_atom_site_calc_flag
Cu1 Cu 0.39788(4) 0.5954(1) 0.7650(1) 0.0363(3) Uani 1.00 1 d
P1 P 0.32323(9) 0.4371(3) 0.7962(1) 0.0314(6) Uani 1.00 1 d
P2 P 0.5566(1) 0.2858(3) 0.6802(2) 0.0361(7) Uani 1.00 1 d
F1 F 0.6092(3) 0.2287(8) 0.6190(4) 0.092(2) Uani 1.00 1 d
F2 F 0.5734(3) 0.1518(6) 0.7484(4) 0.098(2) Uani 1.00 1 d
F3 F 0.5989(3) 0.4068(7) 0.7329(3) 0.082(2) Uani 1.00 1 d
F4 F 0.5415(3) 0.4222(7) 0.6117(4) 0.100(2) Uani 1.00 1 d
F5 F 0.5140(3) 0.1674(7) 0.6279(4) 0.077(2) Uani 1.00 1 d
F6 F 0.5039(3) 0.3438(8) 0.7432(4) 0.098(2) Uani 1.00 1 d
N1 N 0.4490(3) 0.7538(8) 0.8417(4) 0.033(2) Uani 1.00 1 d
N2 N 0.4187(3) 0.6597(8) 0.6404(4) 0.038(2) Uani 1.00 1 d
C1 C 0.4086(4) 0.850(1) 0.9010(6) 0.063(3) Uani 1.00 1 d
C2 C 0.4919(4) 0.663(1) 0.8968(6) 0.051(3) Uani 1.00 1 d
C3 C 0.4797(4) 0.8631(9) 0.7790(7) 0.041(3) Uani 1.00 1 d
C4 C 0.5092(4) 0.783(1) 0.7024(5) 0.040(3) Uani 1.00 1 d
C5 C 0.4698(4) 0.7443(9) 0.6230(5) 0.030(2) Uani 1.00 1 d
C6 C 0.4845(4) 0.786(1) 0.5377(6) 0.043(3) Uani 1.00 1 d
C7 C 0.4474(6) 0.742(1) 0.4687(6) 0.063(4) Uani 1.00 1 d
C8 C 0.3957(5) 0.663(1) 0.4842(6) 0.054(3) Uani 1.00 1 d
C9 C 0.3843(4) 0.623(1) 0.5712(6) 0.049(3) Uani 1.00 1 d
C10 C 0.3090(4) 0.292(1) 0.7093(5) 0.027(2) Uani 1.00 1 d
C11 C 0.3567(4) 0.202(1) 0.6781(6) 0.047(3) Uani 1.00 1 d
C12 C 0.3481(5) 0.081(1) 0.6133(7) 0.071(4) Uani 1.00 1 d
C13 C 0.2918(6) 0.052(1) 0.5824(7) 0.067(4) Uani 1.00 1 d
C14 C 0.2451(4) 0.139(1) 0.6102(7) 0.050(3) Uani 1.00 1 d
C15 C 0.2523(4) 0.259(1) 0.6751(6) 0.042(3) Uani 1.00 1 d
C16 C 0.3221(4) 0.314(1) 0.8983(6) 0.037(3) Uani 1.00 1 d
C17 C 0.2923(5) 0.168(1) 0.9039(6) 0.047(3) Uani 1.00 1 d
C18 C 0.2923(5) 0.083(1) 0.9850(7) 0.053(3) Uani 1.00 1 d
C19 C 0.3209(4) 0.137(1) 1.0581(6) 0.049(3) Uani 1.00 1 d
C20 C 0.3500(4) 0.285(1) 1.0542(6) 0.050(3) Uani 1.00 1 d
C21 C 0.3522(4) 0.370(1) 0.9740(6) 0.043(3) Uani 1.00 1 d
C22 C 0.2562(3) 0.5628(9) 0.8054(5) 0.033(2) Uani 1.00 1 d
C23 C 0.2041(4) 0.506(1) 0.8460(6) 0.053(3) Uani 1.00 1 d
C24 C 0.1552(4) 0.608(1) 0.8555(6) 0.049(3) Uani 1.00 1 d
C25 C 0.1579(4) 0.768(1) 0.8216(6) 0.044(3) Uani 1.00 1 d
C26 C 0.2089(4) 0.8228(9) 0.7823(7) 0.048(3) Uani 1.00 1 d
C27 C 0.2577(3) 0.719(1) 0.7751(7) 0.045(3) Uani 1.00 1 d
H1 H 0.4318(4) 0.925(1) 0.9342(5) 0.074(3) Uiso 1.00 1 c
H2 H 0.3800(4) 0.906(1) 0.8664(5) 0.074(3) Uiso 1.00 1 c
H3 H 0.3887(4) 0.778(1) 0.9414(5) 0.074(3) Uiso 1.00 1 c
H4 H 0.4698(4) 0.592(1) 0.9344(5) 0.063(3) Uiso 1.00 1 c
H5 H 0.5173(4) 0.601(1) 0.8593(5) 0.063(3) Uiso 1.00 1 c
H6 H 0.5151(4) 0.734(1) 0.9329(5) 0.063(3) Uiso 1.00 1 c
H7 H 0.4513(3) 0.9372(8) 0.7554(6) 0.050(3) Uiso 1.00 1 c
H8 H 0.5089(3) 0.9216(8) 0.8120(6) 0.050(3) Uiso 1.00 1 c
H9 H 0.5406(4) 0.8510(9) 0.6823(5) 0.048(3) Uiso 1.00 1 c
H10 H 0.5253(4) 0.6830(9) 0.7235(5) 0.048(3) Uiso 1.00 1 c
H11 H 0.5201(3) 0.8447(9) 0.5261(5) 0.054(3) Uiso 1.00 1 c
H12 H 0.4597(5) 0.764(1) 0.4087(5) 0.074(4) Uiso 1.00 1 c
H13 H 0.3698(5) 0.640(1) 0.4359(5) 0.065(3) Uiso 1.00 1 c
H14 H 0.3478(4) 0.5695(9) 0.5829(5) 0.058(3) Uiso 1.00 1 c
H15 H 0.3951(3) 0.226(1) 0.7008(5) 0.057(3) Uiso 1.00 1 c
H16 H 0.3809(4) 0.018(1) 0.5931(6) 0.084(3) Uiso 1.00 1 c
H17 H 0.2851(5) -0.033(1) 0.5407(6) 0.079(4) Uiso 1.00 1 c
H18 H 0.2072(4) 0.121(1) 0.5845(6) 0.060(3) Uiso 1.00 1 c
H19 H 0.2190(3) 0.3179(9) 0.6971(5) 0.049(3) Uiso 1.00 1 c
H20 H 0.2722(4) 0.1273(9) 0.8526(5) 0.056(3) Uiso 1.00 1 c
H21 H 0.2725(4) -0.020(1) 0.9890(6) 0.066(3) Uiso 1.00 1 c
H22 H 0.3202(4) 0.077(1) 1.1122(5) 0.059(3) Uiso 1.00 1 c
H23 H 0.3695(4) 0.326(1) 1.1059(5) 0.057(3) Uiso 1.00 1 c
H24 H 0.3735(3) 0.4692(9) 0.9698(5) 0.051(3) Uiso 1.00 1 c
H25 H 0.2016(3) 0.397(1) 0.8682(5) 0.063(3) Uiso 1.00 1 c
H26 H 0.1206(3) 0.571(1) 0.8854(5) 0.060(3) Uiso 1.00 1 c
H27 H 0.1241(3) 0.837(1) 0.8251(6) 0.053(3) Uiso 1.00 1 c
H28 H 0.2118(4) 0.9318(9) 0.7622(6) 0.058(3) Uiso 1.00 1 c
H29 H 0.2929(3) 0.7570(9) 0.7467(6) 0.053(2) Uiso 1.00 1 c

loop_
_atom_site_aniso_label
_atom_site_aniso_U_11
_atom_site_aniso_U_22
_atom_site_aniso_U_33
_atom_site_aniso_U_12
_atom_site_aniso_U_13
_atom_site_aniso_U_23
Cu1 0.0335(5) 0.0405(5) 0.0349(5) -0.0057(6) 0.0004(7) 0.0020(7)
P1 0.031(1) 0.033(1) 0.030(1) 0.001(1) 0.0007(9) 0.000(1)
P2 0.045(1) 0.033(1) 0.031(1) -0.004(1) 0.001(1) 0.001(1)
F1 0.066(4) 0.122(5) 0.089(4) 0.010(4) 0.013(4) -0.046(4)
F2 0.152(6) 0.054(4) 0.087(5) -0.003(3) -0.046(4) 0.014(3)
F3 0.097(4) 0.071(3) 0.079(4) -0.021(4) -0.020(3) -0.016(3)
F4 0.175(7) 0.062(4) 0.062(3) 0.005(4) -0.022(4) 0.007(4)
F5 0.077(4) 0.077(4) 0.076(4) -0.023(3) -0.020(3) -0.010(3)
F6 0.070(4) 0.155(6) 0.070(5) 0.010(4) 0.015(3) -0.029(4)
N1 0.032(4) 0.034(5) 0.032(4) 0.004(4) 0.001(4) -0.003(4)
N2 0.044(4) 0.040(4) 0.029(4) -0.003(4) 0.004(4) -0.002(3)
C1 0.076(8) 0.064(7) 0.048(5) -0.011(6) 0.006(6) -0.020(5)
C2 0.040(6) 0.072(8) 0.042(5) -0.001(5) -0.002(5) -0.002(5)
C3 0.047(5) 0.037(5) 0.040(6) -0.009(4) -0.000(5) 0.004(5)
C4 0.055(6) 0.027(5) 0.039(5) -0.008(5) 0.012(5) 0.006(4)
C5 0.037(5) 0.026(5) 0.026(4) 0.013(4) -0.000(4) 0.003(4)
C6 0.046(6) 0.045(6) 0.039(5) 0.011(5) 0.013(5) 0.009(5)
C7 0.09(1) 0.069(8) 0.026(5) 0.015(7) 0.017(6) -0.001(5)
C8 0.073(7) 0.047(6) 0.042(6) 0.006(6) -0.014(6) -0.005(5)
C9 0.059(6) 0.050(6) 0.037(5) -0.009(5) -0.002(5) -0.007(5)
C10 0.035(5) 0.019(5) 0.028(4) 0.011(4) -0.001(4) -0.000(4)
C11 0.029(5) 0.075(7) 0.038(5) 0.014(5) 0.000(5) -0.007(6)
C12 0.092(9) 0.065(8) 0.055(6) 0.021(7) 0.021(6) -0.023(7)
C13 0.072(9) 0.064(8) 0.064(7) -0.024(7) 0.004(7) -0.028(7)
C14 0.043(6) 0.040(6) 0.066(6) 0.002(5) -0.007(5) -0.015(5)
C15 0.034(5) 0.053(6) 0.038(5) 0.001(5) -0.006(5) 0.014(6)
C16 0.035(5) 0.041(6) 0.036(5) 0.006(5) -0.004(5) -0.010(5)
C17 0.070(7) 0.030(6) 0.040(5) 0.005(6) 0.000(5) 0.010(5)
C18 0.054(7) 0.046(7) 0.060(6) 0.010(6) 0.015(6) 0.008(6)
C19 0.069(7) 0.048(7) 0.030(5) 0.008(6) 0.014(5) 0.009(5)
C20 0.048(6) 0.070(8) 0.031(5) 0.006(6) 0.002(5) 0.008(5)
C21 0.040(5) 0.041(6) 0.049(6) -0.009(4) 0.003(4) 0.003(5)
C22 0.039(5) 0.026(5) 0.034(4) 0.008(4) -0.005(4) -0.005(4)
C23 0.051(6) 0.033(5) 0.074(7) 0.001(5) 0.025(5) -0.010(5)
C24 0.028(5) 0.057(7) 0.062(6) 0.003(6) 0.011(4) 0.015(6)
C25 0.033(6) 0.040(6) 0.059(6) 0.022(5) -0.015(5) -0.000(5)
C26 0.057(6) 0.027(5) 0.062(7) 0.004(4) -0.014(6) 0.016(5)
C27 0.047(5) 0.042(5) 0.047(5) -0.007(4) -0.002(6) 0.004(6)

loop_
_atom_type_symbol
_atom_type_description
_atom_type_scat_dispersion_real
_atom_type_scat_dispersion_imag
_atom_type_scat_source
C C 0.006 0.003
;
International Tables for Crystallography
(1992, Vol. C, Tables 4.2.6.8 and 6.1.1.4)
;
H H 0.000 0.000
;
International Tables for Crystallography
(1992, Vol. C, Table 6.1.1.4)
;
N N 0.011 0.006
;
International Tables for Crystallography
(1992, Vol. C, Tables 4.2.6.8 and 6.1.1.4)
;
P P 0.125 0.123
;
International Tables for Crystallography
(1992, Vol. C, Tables 4.2.6.8 and 6.1.1.4)
;
F F 0.026 0.016
;
International Tables for Crystallography
(1992, Vol. C, Tables 4.2.6.8 and 6.1.1.4)
;
Cu Cu 0.284 1.430
;
International Tables for Crystallography
(1992, Vol. C, Tables 4.2.6.8 and 6.1.1.4)
;

loop_
_geom_angle_atom_site_label_1
_geom_angle_atom_site_label_2
_geom_angle_atom_site_label_3
_geom_angle
_geom_angle_publ_flag
P1 Cu1 N1 133.2(2) yes
P1 Cu1 N2 122.7(2) yes
N1 Cu1 N2 102.5(3) yes
Cu1 P1 C10 112.5(3) yes
Cu1 P1 C16 121.3(3) yes
C10 P1 C16 103.4(4) yes
Cu1 P1 C22 108.3(3) yes
C10 P1 C22 106.5(4) yes
C16 P1 C22 103.7(4) yes
F1 P2 F2 89.2(4) yes
F1 P2 F3 91.4(3) yes
F2 P2 F3 88.6(3) yes
F1 P2 F4 89.9(4) yes
F2 P2 F4 178.5(4) yes
F3 P2 F4 90.2(3) yes
F1 P2 F5 89.2(3) yes
F2 P2 F5 92.0(3) yes
F3 P2 F5 179.2(4) yes
F4 P2 F5 89.3(3) yes
F1 P2 F6 179.3(4) yes
F2 P2 F6 90.3(4) yes
F3 P2 F6 88.1(3) yes
F4 P2 F6 90.5(3) yes
F5 P2 F6 91.4(3) yes
Cu1 N1 C1 108.6(5) yes
Cu1 N1 C2 110.6(5) yes
C1 N1 C2 109.7(7) yes
Cu1 N1 C3 107.0(5) yes
C1 N1 C3 109.9(7) yes
C2 N1 C3 111.0(7) yes
Cu1 N2 C5 120.7(5) yes
Cu1 N2 C9 121.9(6) yes
C5 N2 C9 117.3(7) yes
N1 C1 H1 108.4(9) no
N1 C1 H2 110.5(8) no
H1 C1 H2 109.8(9) no
N1 C1 H3 109.5(8) no
H1 C1 H3 109.3(9) no
H2 C1 H3 109.3(10) no
N1 C2 H4 107.5(8) no
N1 C2 H5 109.8(8) no
H4 C2 H5 109.5(10) no
N1 C2 H6 111.3(9) no
H4 C2 H6 109.3(9) no
H5 C2 H6 109.4(9) no
N1 C3 C4 115.5(6) yes
N1 C3 H7 108.2(7) no
C4 C3 H7 107.6(9) no
N1 C3 H8 107.7(8) no
C4 C3 H8 108.4(8) no
H7 C3 H8 109.4(7) no
C3 C4 C5 115.8(7) yes
C3 C4 H9 108.3(8) no
C5 C4 H9 108.1(7) no
C3 C4 H10 107.5(7) no
C5 C4 H10 107.6(7) no
H9 C4 H10 109.4(9) no
N2 C5 C4 116.7(7) yes
N2 C5 C6 120.7(8) yes
C4 C5 C6 122.5(8) yes
C5 C6 C7 119.1(8) yes
C5 C6 H11 120.3(9) no
C7 C6 H11 120.6(9) no
C6 C7 C8 121.4(8) yes
C6 C7 H12 118.5(12) no
C8 C7 H12 120.0(11) no
C7 C8 C9 116.2(8) yes
C7 C8 H13 119.8(10) no
C9 C8 H13 124.0(12) no
N2 C9 C8 125.1(8) yes
N2 C9 H14 117.9(8) no
C8 C9 H14 116.9(9) no
P1 C10 C11 117.5(7) yes
P1 C10 C15 123.7(7) yes
C11 C10 C15 118.7(8) yes
C10 C11 C12 120.3(8) yes
C10 C11 H15 118.2(9) no
C12 C11 H15 121.5(9) no
C11 C12 C13 118.8(9) yes
C11 C12 H16 119.9(11) no
C13 C12 H16 121.3(11) no
C12 C13 C14 122.3(9) yes
C12 C13 H17 119.6(13) no
C14 C13 H17 118.1(13) no
C13 C14 C15 120.1(9) yes
C13 C14 H18 120.1(10) no
C15 C14 H18 119.8(10) no
C10 C15 C14 119.8(8) yes
C10 C15 H19 119.4(9) no
C14 C15 H19 120.8(9) no
P1 C16 C17 122.6(7) yes
P1 C16 C21 119.2(7) yes
C17 C16 C21 118.2(8) yes
C16 C17 C18 119.4(9) yes
C16 C17 H20 119.6(9) no
C18 C17 H20 121.0(10) no
C17 C18 C19 122.1(9) yes
C17 C18 H21 119.9(11) no
C19 C18 H21 117.9(10) no
C18 C19 C20 119.2(9) yes
C18 C19 H22 120.3(10) no
C20 C19 H22 120.4(10) no
C19 C20 C21 119.7(8) yes
C19 C20 H23 119.9(9) no
C21 C20 H23 120.4(10) no
C16 C21 C20 121.2(8) yes
C16 C21 H24 118.2(8) no
C20 C21 H24 120.6(9) no
P1 C22 C23 122.2(6) yes
P1 C22 C27 119.0(6) yes
C23 C22 C27 118.7(7) yes
C22 C23 C24 120.3(8) yes
C22 C23 H25 120.8(8) no
C24 C23 H25 118.9(9) no
C23 C24 C25 119.5(8) yes
C23 C24 H26 120.4(10) no
C25 C24 H26 120.1(10) no
C24 C25 C26 119.8(8) yes
C24 C25 H27 120.1(10) no
C26 C25 H27 120.1(10) no
C25 C26 C27 119.5(7) yes
C25 C26 H28 120.5(9) no
C27 C26 H28 119.9(9) no
C22 C27 C26 122.1(7) yes
C22 C27 H29 118.8(8) no
C26 C27 H29 119.1(8) no

loop_
_geom_bond_atom_site_label_1
_geom_bond_atom_site_label_2
_geom_bond_distance
_geom_bond_publ_flag
Cu1 P1 2.176(2) yes
Cu1 N1 2.082(7) yes
Cu1 N2 1.989(6) yes
P1 C10 1.793(8) yes
P1 C16 1.829(9) yes
P1 C22 1.835(8) yes
P2 F1 1.567(6) yes
P2 F2 1.547(5) yes
P2 F3 1.586(5) yes
P2 F4 1.555(6) yes
P2 F5 1.575(6) yes
P2 F6 1.587(6) yes
N1 C1 1.494(11) yes
N1 C2 1.471(11) yes
N1 C3 1.47(1) yes
N2 C5 1.369(9) yes
N2 C9 1.328(9) yes
C1 H1 0.948(9) no
C1 H2 0.95(1) no
C1 H3 0.954(9) no
C2 H4 0.951(9) no
C2 H5 0.949(9) no
C2 H6 0.951(9) no
C3 C4 1.479(12) yes
C3 H7 0.950(8) no
C3 H8 0.951(8) no
C4 C5 1.514(11) yes
C4 H9 0.951(8) no
C4 H10 0.950(9) no
C5 C6 1.36(1) yes
C6 C7 1.376(12) yes
C6 H11 0.951(8) no
C7 C8 1.352(14) yes
C7 H12 0.955(9) no
C8 C9 1.365(12) yes
C8 H13 0.947(9) no
C9 H14 0.947(8) no
C10 C11 1.385(11) yes
C10 C15 1.402(11) yes
C11 C12 1.400(13) yes
C11 H15 0.950(9) no
C12 C13 1.368(14) yes
C12 H16 0.95(1) no
C13 C14 1.336(14) yes
C13 H17 0.95(1) no
C14 C15 1.391(12) yes
C14 H18 0.946(9) no
C15 H19 0.952(8) no
C16 C17 1.377(11) yes
C16 C21 1.395(11) yes
C17 C18 1.402(12) yes
C17 H20 0.952(9) no
C18 C19 1.345(13) yes
C18 H21 0.95(1) no
C19 C20 1.380(12) yes
C19 H22 0.950(8) no
C20 C21 1.386(11) yes
C20 H23 0.949(9) no
C21 H24 0.950(8) no
C22 C23 1.40(1) yes
C22 C27 1.36(1) yes
C23 C24 1.391(11) yes
C23 H25 0.953(9) no
C24 C25 1.412(12) yes
C24 H26 0.949(8) no
C25 C26 1.365(11) yes
C25 H27 0.949(8) no
C26 C27 1.40(1) yes
C26 H28 0.949(8) no
C27 H29 0.951(8) no

loop_
_geom_contact_atom_site_label_1
_geom_contact_atom_site_label_2
_geom_contact_site_symmetry_2
_geom_contact_distance
_geom_contact_publ_flag
Cu1 P1 . 2.176(2) yes
Cu1 F6 . 3.177(6) yes
Cu1 N1 . 2.082(7) yes
Cu1 N2 . 1.989(6) yes
Cu1 C1 . 2.924(9) yes
Cu1 C2 . 2.941(9) yes
Cu1 C3 . 2.878(8) yes
Cu1 C4 . 3.087(8) yes
Cu1 C5 . 2.935(8) yes
Cu1 C9 . 2.918(9) yes
Cu1 C10 . 3.308(9) yes
Cu1 C16 . 3.494(9) yes
Cu1 C22 . 3.257(8) yes
Cu1 C27 . 3.317(8) yes
Cu1 H2 . 2.9986(11) no
Cu1 H3 . 3.0367(14) no
Cu1 H4 . 3.0029(14) no
Cu1 H5 . 3.0350(11) no
Cu1 H7 . 3.0613(9) no
Cu1 H10 . 3.0215(9) no
Cu1 H14 . 2.9499(15) no
Cu1 H15 . 3.1887(11) no
Cu1 H24 . 3.2745(15) no
Cu1 H29 . 2.7251(9) no
P1 C10 . 1.793(8) yes
P1 C11 . 2.73(1) yes
P1 C15 . 2.824(9) yes
P1 C16 . 1.829(9) yes
P1 C17 . 2.820(9) yes
P1 C21 . 2.790(9) yes
P1 C22 . 1.835(8) yes
P1 C23 . 2.840(9) yes
P1 C27 . 2.764(9) yes
P1 H14 . 3.408(2) no
P1 H15 . 2.768(2) no
P1 H19 . 2.941(2) no
P1 H20 . 2.920(2) no
P1 H24 . 2.841(2) no
P1 H25 . 2.959(2) no
P1 H29 . 2.817(2) no
P2 F1 . 1.567(6) yes
P2 F2 . 1.547(5) yes
P2 F3 . 1.586(5) yes
P2 F4 . 1.555(6) yes
P2 F5 . 1.575(6) yes
P2 F6 . 1.587(6) yes
P2 H9 1_545 3.595(2) no
P2 H10 . 3.405(2) no
P2 H12 4_665 3.454(2) no
F1 F2 . 2.188(9) yes
F1 F3 . 2.256(7) yes
F1 F4 . 2.205(9) yes
F1 F5 . 2.206(8) yes
F1 F6 . 3.154(7) yes
F1 C1 4_664 3.340(11) yes
F1 C14 3_555 3.250(11) yes
F1 C15 3_555 3.33(1) yes
F1 C19 4_654 3.517(11) yes
F1 H1 4_664 3.170(6) no
F1 H3 4_664 2.652(6) no
F1 H4 4_664 3.596(7) no
F1 H9 1_545 3.596(6) no
F1 H18 3_555 2.581(6) no
F1 H19 3_555 2.761(6) no
F1 H22 4_654 2.974(6) no
F1 H24 4_664 3.359(7) no
F2 F3 . 2.188(7) yes
F2 F4 . 3.102(8) yes
F2 F5 . 2.245(8) yes
F2 F6 . 2.223(9) yes
F2 C3 1_545 3.21(1) yes
F2 C4 1_545 3.43(1) yes
F2 C7 4_665 3.434(11) yes
F2 C23 3_555 3.531(11) yes
F2 C24 3_555 3.243(11) yes
F2 H7 1_545 3.267(6) no
F2 H8 1_545 2.568(6) no
F2 H9 1_545 2.764(5) no
F2 H12 4_665 2.598(7) no
F2 H13 4_665 3.521(6) no
F2 H19 3_555 3.377(7) no
F2 H25 3_555 3.420(6) no
F2 H26 3_555 2.945(5) no
F3 F4 . 2.225(7) yes
F3 F5 . 3.160(7) yes
F3 F6 . 2.205(8) yes
F3 C25 3_565 3.27(1) yes
F3 C26 3_565 3.41(1) yes
F3 H5 . 3.080(6) no
F3 H10 . 2.816(6) no
F3 H12 4_665 3.255(5) no
F3 H13 4_665 3.135(4) no
F3 H18 3_555 3.302(6) no
F3 H19 3_555 3.319(6) no
F3 H23 4_664 2.988(5) no
F3 H27 3_565 2.582(5) no
F3 H28 3_565 2.901(6) no
F4 F5 . 2.199(8) yes
F4 F6 . 2.232(8) yes
F4 N2 . 3.413(9) yes
F4 C2 4_664 3.368(11) yes
F4 C4 . 3.340(11) yes
F4 C5 . 3.108(9) yes
F4 C6 . 3.437(11) yes
F4 C20 4_664 3.536(12) yes
F4 C21 4_664 3.59(1) yes
F4 H3 4_664 3.412(6) no
F4 H4 4_664 2.661(5) no
F4 H6 4_664 3.224(5) no
F4 H10 . 2.742(6) no
F4 H23 4_664 2.883(6) no
F4 H24 4_664 2.990(6) no
F5 F6 . 2.262(8) yes
F5 C3 1_545 3.457(11) yes
F5 C4 1_545 3.36(1) yes
F5 C6 1_545 3.479(11) yes
F5 H1 4_664 3.229(6) no
F5 H3 4_664 3.571(6) no
F5 H4 4_664 3.521(6) no
F5 H6 4_664 3.091(6) no
F5 H7 1_545 3.033(6) no
F5 H8 1_545 3.413(6) no
F5 H9 1_545 2.792(6) no
F5 H11 1_545 3.062(5) no
F5 H15 . 2.928(6) no
F5 H16 . 3.280(5) no
F6 N2 . 3.576(9) yes
F6 C2 . 3.50(1) yes
F6 H4 . 3.591(6) no
F6 H5 . 2.752(6) no
F6 H7 1_545 3.553(6) no
F6 H10 . 2.847(6) no
F6 H12 4_665 2.748(6) no
F6 H15 . 2.710(6) no
N1 N2 . 3.176(9) yes
N1 C1 . 1.494(11) yes
N1 C2 . 1.471(11) yes
N1 C3 . 1.47(1) yes
N1 C4 . 2.49(1) yes
N1 C5 . 3.299(11) yes
N1 H1 . 2.006(6) no
N1 H2 . 2.031(7) no
N1 H3 . 2.023(7) no
N1 H4 . 1.978(7) no
N1 H5 . 2.003(7) no
N1 H6 . 2.022(6) no
N1 H7 . 1.984(7) no
N1 H8 . 1.979(7) no
N1 H9 . 3.249(7) no
N1 H10 . 2.531(7) no
N1 H24 . 3.468(7) no
N2 C3 . 2.994(11) yes
N2 C4 . 2.456(11) yes
N2 C5 . 1.369(9) yes
N2 C6 . 2.37(1) yes
N2 C7 . 2.728(11) yes
N2 C8 . 2.389(11) yes
N2 C9 . 1.328(9) yes
N2 H7 . 2.949(7) no
N2 H9 . 3.224(7) no
N2 H10 . 2.707(7) no
N2 H11 . 3.230(6) no
N2 H13 . 3.250(6) no
N2 H14 . 1.959(7) no
N2 H16 1_565 3.147(6) no
N2 H29 . 3.344(6) no
C1 C2 . 2.424(13) yes
C1 C3 . 2.427(13) yes
C1 C18 1_565 3.478(13) yes
C1 H1 . 0.948(9) no
C1 H2 . 0.95(1) no
C1 H3 . 0.954(9) no
C1 H4 . 2.58(1) no
C1 H5 . 3.25(1) no
C1 H6 . 2.62(1) no
C1 H7 . 2.483(9) no
C1 H8 . 2.686(9) no
C1 H11 4_675 3.520(8) no
C1 H21 1_565 3.50(1) no
C1 H24 . 3.387(9) no
C1 H29 . 3.559(9) no
C2 C3 . 2.424(12) yes
C2 C4 . 3.089(12) yes
C2 H1 . 2.60(1) no
C2 H2 . 3.25(1) no
C2 H3 . 2.593(9) no
C2 H4 . 0.951(9) no
C2 H5 . 0.949(9) no
C2 H6 . 0.951(9) no
C2 H7 . 3.221(9) no
C2 H8 . 2.51(1) no
C2 H10 . 2.700(9) no
C2 H24 . 3.290(9) no
C2 H27 3_565 3.164(9) no
C3 C4 . 1.479(12) yes
C3 C5 . 2.535(12) yes
C3 H1 . 2.60(1) no
C3 H2 . 2.620(9) no
C3 H3 . 3.249(9) no
C3 H4 . 3.227(8) no
C3 H5 . 2.608(8) no
C3 H6 . 2.653(9) no
C3 H7 . 0.950(8) no
C3 H8 . 0.951(8) no
C3 H9 . 1.994(9) no
C3 H10 . 1.984(8) no
C3 H26 3_565 3.588(8) no
C4 C5 . 1.514(11) yes
C4 C6 . 2.520(12) yes
C4 H5 . 2.784(8) no
C4 H6 . 3.467(8) no
C4 H7 . 1.985(9) no
C4 H8 . 1.995(8) no
C4 H9 . 0.951(8) no
C4 H10 . 0.950(9) no
C4 H11 . 2.691(8) no
C4 H23 4_664 3.213(9) no
C4 H27 3_565 3.317(9) no
C5 C6 . 1.36(1) yes
C5 C7 . 2.357(12) yes
C5 C8 . 2.743(12) yes
C5 C9 . 2.304(12) yes
C5 H7 . 2.569(7) no
C5 H8 . 3.295(8) no
C5 H9 . 2.023(8) no
C5 H10 . 2.015(8) no
C5 H11 . 2.013(8) no
C5 H12 . 3.211(7) no
C5 H14 . 3.158(8) no
C5 H16 1_565 3.045(7) no
C6 C7 . 1.376(12) yes
C6 C8 . 2.379(14) yes
C6 C9 . 2.673(12) yes
C6 H1 4_674 3.408(8) no
C6 H7 . 3.559(8) no
C6 H9 . 2.556(9) no
C6 H10 . 3.040(8) no
C6 H11 . 0.951(8) no
C6 H12 . 2.014(9) no
C6 H13 . 3.230(9) no
C6 H16 1_565 3.127(8) no
C6 H23 4_664 3.560(8) no
C7 C8 . 1.352(14) yes
C7 C9 . 2.306(13) yes
C7 H4 4_664 3.35(1) no
C7 H5 4_664 3.35(1) no
C7 H11 . 2.032(13) no
C7 H12 . 0.955(9) no
C7 H13 . 1.999(13) no
C7 H14 . 3.153(12) no
C7 H16 1_565 3.30(1) no
C7 H26 2_554 3.35(1) no
C8 C9 . 1.365(12) yes
C8 H5 4_664 3.47(1) no
C8 H11 . 3.235(12) no
C8 H12 . 2.008(12) no
C8 H13 . 0.947(9) no
C8 H14 . 1.982(12) no
C8 H16 1_565 3.359(8) no
C8 H25 2_554 3.40(1) no
C9 H12 . 3.180(8) no
C9 H13 . 2.051(8) no
C9 H14 . 0.947(8) no
C9 H16 1_565 3.268(9) no
C9 H29 . 3.509(8) no
C10 C11 . 1.385(11) yes
C10 C12 . 2.415(12) yes
C10 C13 . 2.758(13) yes
C10 C14 . 2.416(12) yes
C10 C15 . 1.402(11) yes
C10 C16 . 2.842(11) yes
C10 C17 . 3.098(12) yes
C10 C22 . 2.907(11) yes
C10 C23 . 3.584(11) yes
C10 H14 . 3.090(8) no
C10 H15 . 2.016(8) no
C10 H16 . 3.270(8) no
C10 H18 . 3.269(8) no
C10 H19 . 2.045(8) no
C10 H20 . 2.662(7) no
C10 H25 . 3.496(8) no
C11 C12 . 1.400(13) yes
C11 C13 . 2.383(14) yes
C11 C14 . 2.758(12) yes
C11 C15 . 2.398(11) yes
C11 C16 . 3.503(13) yes
C11 H7 1_545 3.256(9) no
C11 H14 . 3.35(1) no
C11 H15 . 0.950(9) no
C11 H16 . 2.046(9) no
C11 H17 . 3.242(9) no
C11 H19 . 3.256(9) no
C11 H20 . 3.284(9) no
C12 C13 . 1.368(14) yes
C12 C14 . 2.368(14) yes
C12 C15 . 2.764(13) yes
C12 H7 1_545 3.361(11) no
C12 H15 . 2.061(12) no
C12 H16 . 0.95(1) no
C12 H17 . 2.013(12) no
C12 H18 . 3.218(11) no
C12 H26 2_544 3.47(1) no
C12 H29 1_545 3.550(11) no
C13 C14 . 1.336(14) yes
C13 C15 . 2.362(14) yes
C13 C23 2_544 3.550(15) yes
C13 H15 . 3.250(11) no
C13 H16 . 2.031(13) no
C13 H17 . 0.95(1) no
C13 H18 . 1.987(14) no
C13 H19 . 3.222(12) no
C13 H25 2_544 3.45(1) no
C13 H26 2_544 3.543(11) no
C13 H28 1_545 3.380(11) no
C13 H29 1_545 3.453(12) no
C14 C15 . 1.391(12) yes
C14 H16 . 3.22(1) no
C14 H17 . 1.97(1) no
C14 H18 . 0.946(9) no
C14 H19 . 2.05(1) no
C14 H21 2_554 3.364(9) no
C14 H28 1_545 2.93(1) no
C15 C22 . 3.171(12) yes
C15 C23 . 3.438(13) yes
C15 H15 . 3.249(8) no
C15 H17 . 3.210(9) no
C15 H18 . 2.034(9) no
C15 H19 . 0.952(8) no
C15 H20 . 2.896(8) no
C15 H21 2_554 3.369(8) no
C15 H22 2_554 3.223(8) no
C15 H25 . 3.303(9) no
C15 H28 1_545 3.121(8) no
C16 C17 . 1.377(11) yes
C16 C18 . 2.400(14) yes
C16 C19 . 2.794(12) yes
C16 C20 . 2.423(12) yes
C16 C21 . 1.395(11) yes
C16 C22 . 2.880(11) yes
C16 C23 . 3.185(12) yes
C16 H15 . 3.452(8) no
C16 H17 2_555 3.454(8) no
C16 H20 . 2.024(9) no
C16 H21 . 3.261(9) no
C16 H23 . 3.279(8) no
C16 H24 . 2.025(9) no
C16 H25 . 2.832(8) no
C17 C18 . 1.402(12) yes
C17 C19 . 2.404(12) yes
C17 C20 . 2.764(13) yes
C17 C21 . 2.379(12) yes
C17 C23 . 3.520(13) yes
C17 H2 1_545 2.976(9) no
C17 H20 . 0.952(9) no
C17 H21 . 2.052(9) no
C17 H22 . 3.261(9) no
C17 H24 . 3.23(1) no
C17 H25 . 2.828(9) no
C17 H28 1_545 3.40(1) no
C18 C19 . 1.345(13) yes
C18 C20 . 2.350(14) yes
C18 C21 . 2.725(13) yes
C18 H1 1_545 3.483(9) no
C18 H2 1_545 3.022(9) no
C18 H3 1_545 3.380(9) no
C18 H14 2_545 3.477(9) no
C18 H20 . 2.060(11) no
C18 H21 . 0.95(1) no
C18 H22 . 2.000(11) no
C18 H23 . 3.207(11) no
C19 C20 . 1.380(12) yes
C19 C21 . 2.393(12) yes
C19 H1 1_545 3.566(9) no
C19 H19 2_545 3.467(9) no
C19 H20 . 3.258(9) no
C19 H21 . 1.980(11) no
C19 H22 . 0.950(8) no
C19 H23 . 2.028(11) no
C19 H24 . 3.254(9) no
C20 C21 . 1.386(11) yes
C20 H9 4_665 3.311(9) no
C20 H11 4_665 3.141(9) no
C20 H17 2_555 3.399(9) no
C20 H18 2_555 3.09(1) no
C20 H21 . 3.20(1) no
C20 H22 . 2.03(1) no
C20 H23 . 0.949(9) no
C20 H24 . 2.04(1) no
C21 H3 . 3.490(8) no
C21 H4 . 3.270(8) no
C21 H11 4_665 3.462(9) no
C21 H17 2_555 3.346(8) no
C21 H18 2_555 2.963(8) no
C21 H20 . 3.242(8) no
C21 H22 . 3.254(8) no
C21 H23 . 2.038(9) no
C21 H24 . 0.950(8) no
C22 C23 . 1.40(1) yes
C22 C24 . 2.421(11) yes
C22 C25 . 2.794(11) yes
C22 C26 . 2.414(11) yes
C22 C27 . 1.36(1) yes
C22 H19 . 2.715(7) no
C22 H22 2_554 3.359(7) no
C22 H25 . 2.058(8) no
C22 H26 . 3.279(8) no
C22 H28 . 3.260(7) no
C22 H29 . 2.001(8) no
C23 C24 . 1.391(11) yes
C23 C25 . 2.422(13) yes
C23 C26 . 2.776(13) yes
C23 C27 . 2.375(12) yes
C23 H17 2_555 2.93(1) no
C23 H19 . 2.728(9) no
C23 H20 . 3.472(9) no
C23 H22 2_554 3.58(1) no
C23 H25 . 0.953(9) no
C23 H26 . 2.042(9) no
C23 H27 . 3.279(9) no
C23 H29 . 3.233(9) no
C24 C25 . 1.412(12) yes
C24 C26 . 2.402(12) yes
C24 C27 . 2.755(11) yes
C24 H8 3_465 3.367(8) no
C24 H17 2_555 3.284(9) no
C24 H25 . 2.03(1) no
C24 H26 . 0.949(8) no
C24 H27 . 2.06(1) no
C24 H28 . 3.27(1) no
C25 C26 . 1.365(11) yes
C25 C27 . 2.387(12) yes
C25 H5 3_465 3.389(8) no
C25 H9 3_465 3.500(9) no
C25 H10 3_465 3.349(8) no
C25 H13 2_555 3.557(9) no
C25 H22 2_554 3.534(9) no
C25 H23 2_554 3.312(9) no
C25 H25 . 3.278(9) no
C25 H26 . 2.06(1) no
C25 H27 . 0.949(8) no
C25 H28 . 2.02(1) no
C25 H29 . 3.239(9) no
C26 C27 . 1.40(1) yes
C26 H20 1_565 3.067(8) no
C26 H22 2_554 3.313(9) no
C26 H23 2_554 3.170(9) no
C26 H26 . 3.256(9) no
C26 H27 . 2.02(1) no
C26 H28 . 0.949(8) no
C26 H29 . 2.04(1) no
C27 H2 . 3.437(8) no
C27 H20 1_565 3.569(8) no
C27 H22 2_554 3.218(9) no
C27 H25 . 3.241(8) no
C27 H27 . 3.248(8) no
C27 H28 . 2.044(8) no
C27 H29 . 0.951(8) no
H1 H2 . 1.5515(1) no
H1 H3 . 1.5513(1) no
H1 H4 . 2.8683(2) no
H1 H5 . 3.4690(2) no
H1 H6 . 2.44301(16) no
H1 H7 . 2.7051(2) no
H1 H8 . 2.51703(15) no
H1 H11 4_675 2.58089(14) no
H1 H12 4_675 3.5613(2) no
H2 H3 . 1.55144(9) no
H2 H4 . 3.4384(2) no
H2 H6 . 3.4992(3) no
H2 H7 . 2.32106(14) no
H2 H8 . 3.0160(3) no
H2 H20 1_565 3.0392(2) no
H2 H21 1_565 3.0951(2) no
H2 H29 . 2.92254(16) no
H3 H4 . 2.38543(15) no
H3 H5 . 3.4637(2) no
H3 H6 . 2.8695(3) no
H3 H7 . 3.3767(2) no
H3 H8 . 3.5272(2) no
H3 H18 2_555 3.29960(18) no
H3 H21 1_565 3.1829(2) no
H3 H24 . 2.5975(2) no
H4 H5 . 1.55140(9) no
H4 H6 . 1.5514(1) no
H4 H8 . 3.3875(2) no
H4 H10 . 3.4695(2) no
H4 H12 4_665 3.3502(2) no
H4 H24 . 2.44879(18) no
H5 H6 . 1.55137(9) no
H5 H7 . 3.5005(2) no
H5 H8 . 2.7360(2) no
H5 H9 . 3.3882(2) no
H5 H10 . 2.14385(16) no
H5 H12 4_665 3.1344(2) no
H5 H13 4_665 3.4206(2) no
H5 H26 3_565 3.5813(2) no
H5 H27 3_565 2.5097(2) no
H6 H7 . 3.44504(19) no
H6 H8 . 2.37890(14) no
H6 H10 . 3.1629(2) no
H6 H26 3_565 2.95221(19) no
H6 H27 3_565 2.9925(2) no
H7 H8 . 1.55118(11) no
H7 H9 . 2.39448(16) no
H7 H10 . 2.71499(17) no
H7 H15 1_565 2.81114(18) no
H7 H16 1_565 2.97106(18) no
H8 H9 . 2.14336(14) no
H8 H10 . 2.39445(15) no
H8 H12 4_675 3.0458(2) no
H8 H26 3_565 2.7436(2) no
H8 H27 3_565 3.3590(2) no
H9 H10 . 1.55114(11) no
H9 H11 . 2.37662(18) no
H9 H22 4_664 3.3573(3) no
H9 H23 4_664 2.74082(16) no
H9 H26 3_565 3.5836(2) no
H9 H27 3_565 3.23441(16) no
H10 H11 . 3.2338(2) no
H10 H23 4_664 2.9485(2) no
H10 H27 3_565 2.69731(18) no
H11 H12 . 2.31620(13) no
H11 H16 1_565 3.5846(3) no
H11 H23 4_664 3.0928(2) no
H12 H13 . 2.30254(17) no
H12 H26 2_554 3.1256(2) no
H13 H14 . 2.32355(17) no
H13 H20 2_554 3.4292(3) no
H13 H21 2_554 3.5498(3) no
H13 H25 2_554 2.84440(16) no
H13 H27 2_544 2.99532(19) no
H14 H15 . 3.4964(2) no
H14 H21 2_554 3.1351(2) no
H14 H29 . 3.14319(17) no
H15 H16 . 2.36884(14) no
H16 H17 . 2.33028(19) no
H16 H26 2_544 3.1310(2) no
H17 H18 . 2.25876(14) no
H17 H25 2_544 2.6556(2) no
H17 H26 2_544 3.25716(19) no
H17 H29 1_545 3.5326(2) no
H18 H19 . 2.34806(14) no
H18 H21 2_554 3.3116(2) no
H18 H23 2_544 2.99755(19) no
H18 H24 2_544 2.79163(15) no
H18 H28 1_545 3.0773(2) no
H19 H20 . 3.04551(16) no
H19 H21 2_554 3.3857(2) no
H19 H22 2_554 2.62929(16) no
H19 H25 . 2.6651(2) no
H19 H28 1_545 3.3247(3) no
H20 H21 . 2.36812(15) no
H20 H25 . 2.74079(18) no
H20 H28 1_545 2.50020(13) no
H20 H29 1_545 3.4634(2) no
H21 H22 . 2.27142(13) no
H22 H23 . 2.33422(16) no
H22 H29 2_545 3.5653(2) no
H23 H24 . 2.34944(15) no
H23 H27 2_545 3.2762(3) no
H23 H28 2_545 3.09100(18) no
H25 H26 . 2.33168(15) no
H26 H27 . 2.36487(17) no
H27 H28 . 2.32293(16) no
H28 H29 . 2.33474(15) no

loop_
_geom_torsion_atom_site_label_1
_geom_torsion_atom_site_label_2
_geom_torsion_atom_site_label_3
_geom_torsion_atom_site_label_4
_geom_torsion
_geom_torsion_publ_flag
N1 Cu1 P1 C10 -165.4(1) yes
N1 Cu1 P1 C16 -42.4(1) yes
N1 Cu1 P1 C22 77.1(1) yes
N2 Cu1 P1 C10 31.4(1) yes
N2 Cu1 P1 C16 154.4(8) yes
N2 Cu1 P1 C22 -86.0(9) yes
P1 Cu1 N1 C1 -43.7(1) yes
P1 Cu1 N1 C2 76.6(1) yes
P1 Cu1 N1 C3 -162.3(6) yes
N2 Cu1 N1 C1 121.8(1) yes
N2 Cu1 N1 C2 -117.8(1) yes
N2 Cu1 N1 C3 3.2(1) yes
P1 Cu1 N2 C5 -172.6(8) yes
P1 Cu1 N2 C9 7.2(1) yes
N1 Cu1 N2 C5 19.9(1) yes
N1 Cu1 N2 C9 -160.3(1) yes
Cu1 P1 C10 C11 49.9(1) yes
Cu1 P1 C10 C15 -133.5(1) yes
C16 P1 C10 C11 -82.7(1) yes
C16 P1 C10 C15 93.9(1) yes
C22 P1 C10 C11 168.4(1) yes
C22 P1 C10 C15 -15.0(2) yes
Cu1 P1 C16 C17 -151.1(1) yes
Cu1 P1 C16 C21 29.1(1) yes
C10 P1 C16 C17 -23.9(2) yes
C10 P1 C16 C21 156.4(1) yes
C22 P1 C16 C17 87.1(1) yes
C22 P1 C16 C21 -92.7(1) yes
Cu1 P1 C22 C23 -163.9(1) yes
Cu1 P1 C22 C27 13.5(1) yes
C10 P1 C22 C23 74.9(1) yes
C10 P1 C22 C27 -107.8(1) yes
C16 P1 C22 C23 -33.8(2) yes
C16 P1 C22 C27 143.5(1) yes
Cu1 N1 C3 C4 -47.6(1) yes
C1 N1 C3 C4 -165.3(1) yes
C2 N1 C3 C4 73.2(1) yes
Cu1 N2 C5 C4 1.0(1) yes
Cu1 N2 C5 C6 178.9(7) yes
C9 N2 C5 C4 -178.8(1) yes
C9 N2 C5 C6 -1.0(2) yes
Cu1 N2 C9 C8 180.0(9) yes
C5 N2 C9 C8 -0.2(2) yes
N1 C3 C4 C5 83.5(1) yes
C3 C4 C5 N2 -52.2(2) yes
C3 C4 C5 C6 130.0(1) yes
N2 C5 C6 C7 -0.0(2) yes
C4 C5 C6 C7 177.7(1) yes
C5 C6 C7 C8 2.3(2) yes
C6 C7 C8 C9 -3.3(2) yes
C7 C8 C9 N2 2.3(2) yes
P1 C10 C11 C12 177.0(9) yes
C15 C10 C11 C12 0.3(2) yes
P1 C10 C15 C14 -177.4(8) yes
C11 C10 C15 C14 -0.9(2) yes
C10 C11 C12 C13 -0.7(2) yes
C11 C12 C13 C14 1.7(2) yes
C12 C13 C14 C15 -2.4(2) yes
C13 C14 C15 C10 1.9(2) yes
P1 C16 C17 C18 -178.6(8) yes
C21 C16 C17 C18 1.1(2) yes
P1 C16 C21 C20 176.7(8) yes
C17 C16 C21 C20 -3.1(2) yes
C16 C17 C18 C19 -0.5(2) yes
C17 C18 C19 C20 1.8(2) yes
C18 C19 C20 C21 -3.7(2) yes
C19 C20 C21 C16 4.4(2) yes
P1 C22 C23 C24 176.9(8) yes
C27 C22 C23 C24 -0.5(2) yes
P1 C22 C27 C26 -178.1(8) yes
C23 C22 C27 C26 -0.7(2) yes
C22 C23 C24 C25 1.8(2) yes
C23 C24 C25 C26 -2.0(2) yes
C24 C25 C26 C27 0.8(2) yes
C25 C26 C27 C22 0.5(2) yes
